data_4033736
loop_
_publ_author_name
'Ghotekar, Ganesh S.'
'Shaikh, Aslam C.'
'Muthukrishnan, M.'

_publ_section_title
;
 Transition-Metal-Free Benzannulation of Tricarbonyl Derivatives with
 Arynes: Access to 1,3-Dinaphthol Precursors for the Synthesis of
 Rhodamine Dye Analogues.
;
_journal_issue 4
_journal_name_full 'The Journal of organic chemistry'
_journal_page_first 2269
_journal_page_last 2276
_journal_paper_doi 10.1021/acs.joc.8b02560
_journal_volume 84
_journal_year 2019
_chemical_formula_moiety 'C13 H12 O4'
_chemical_formula_sum 'C13 H12 O4'
_chemical_formula_weight 232.23
_space_group_crystal_system monoclinic
_space_group_IT_number 14
_space_group_name_Hall '-P 2ybc'
_space_group_name_H-M_alt 'P 1 21/c 1'
_atom_sites_solution_hydrogens geom
_audit_creation_method SHELXL-2014/7
_cell_angle_alpha 90
_cell_angle_beta 105.322(3)
_cell_angle_gamma 90
_cell_formula_units_Z 4
_cell_length_a 6.9180(4)
_cell_length_b 13.6514(8)
_cell_length_c 11.8495(7)
_cell_measurement_reflns_used 5571
_cell_measurement_temperature 100(2)
_cell_measurement_theta_max 31.70
_cell_measurement_theta_min 2.32
_cell_volume 1079.30(11)
_computing_cell_refinement 'SAINT (Bruker, 2016)'
_computing_data_collection 'APEX3 (Bruker, 2016)'
_computing_data_reduction 'SAINT (Bruker, 2016)'
_computing_molecular_graphics 'Bruker SHELXTL'
_computing_publication_material 'Bruker SHELXTL'
_computing_structure_refinement 'SHELXL-2014/7 (Sheldrick, 2014)'
_computing_structure_solution 'SHELXS-97 (Sheldrick 2008)'
_diffrn_ambient_temperature 100(2)
_diffrn_detector 'Photon II CPAD Area Detector'
_diffrn_detector_area_resol_mean 7.39
_diffrn_measured_fraction_theta_full 0.998
_diffrn_measured_fraction_theta_max 0.998
_diffrn_measurement_device '\k-geometry diffractometer'
_diffrn_measurement_device_type 'Bruker D8 VENTURE Kappa Duo PHOTON II CPAD'
_diffrn_measurement_method '\f and \w scans'
_diffrn_radiation_monochromator 'multilayer mirrors'
_diffrn_radiation_type MoK\a
_diffrn_radiation_wavelength 0.71073
_diffrn_reflns_av_R_equivalents 0.0523
_diffrn_reflns_av_unetI/netI 0.0264
_diffrn_reflns_Laue_measured_fraction_full 0.998
_diffrn_reflns_Laue_measured_fraction_max 0.998
_diffrn_reflns_limit_h_max 9
_diffrn_reflns_limit_h_min -9
_diffrn_reflns_limit_k_max 18
_diffrn_reflns_limit_k_min -18
_diffrn_reflns_limit_l_max 15
_diffrn_reflns_limit_l_min -15
_diffrn_reflns_number 23594
_diffrn_reflns_point_group_measured_fraction_full 0.998
_diffrn_reflns_point_group_measured_fraction_max 0.998
_diffrn_reflns_theta_full 25.242
_diffrn_reflns_theta_max 27.995
_diffrn_reflns_theta_min 2.984
_diffrn_source 'micro-focus sealed tube'
_diffrn_source_type 'Incoatech I\mS HB'
_exptl_absorpt_coefficient_mu 0.106
_exptl_absorpt_correction_T_max 0.988
_exptl_absorpt_correction_T_min 0.977
_exptl_absorpt_correction_type multi-scan
_exptl_absorpt_process_details 'SADABS (BRUKER, 2016)'
_exptl_crystal_colour COLOURLESS
_exptl_crystal_density_diffrn 1.429
_exptl_crystal_description BLOCK
_exptl_crystal_F_000 488
_exptl_crystal_size_max 0.220
_exptl_crystal_size_mid 0.180
_exptl_crystal_size_min 0.110
_refine_diff_density_max 0.697
_refine_diff_density_min -0.465
_refine_diff_density_rms 0.078
_refine_ls_extinction_method none
_refine_ls_goodness_of_fit_ref 1.122
_refine_ls_hydrogen_treatment constr
_refine_ls_matrix_type full
_refine_ls_number_parameters 157
_refine_ls_number_reflns 2590
_refine_ls_number_restraints 0
_refine_ls_restrained_S_all 1.122
_refine_ls_R_factor_all 0.0927
_refine_ls_R_factor_gt 0.0775
_refine_ls_shift/su_max 0.000
_refine_ls_shift/su_mean 0.000
_refine_ls_structure_factor_coef Fsqd
_refine_ls_weighting_details 'w=1/[\s^2^(Fo^2^)+(0.0851P)^2^+1.2905P] where P=(Fo^2^+2Fc^2^)/3'
_refine_ls_weighting_scheme calc
_refine_ls_wR_factor_gt 0.1877
_refine_ls_wR_factor_ref 0.1977
_reflns_Friedel_coverage 0.000
_reflns_number_gt 2113
_reflns_number_total 2590
_reflns_threshold_expression 'I > 2\s(I)'
_cod_data_source_file jo8b02560_si_001.cif
_cod_data_source_block A
_cod_depositor_comments
;
The following automatic conversions were performed:

data item '_exptl_absorpt_correction_type' value 'MULTI-SCAN' was
changed to 'multi-scan' in accordance with the
/home/data/users/saulius/crontab/automatic-downloads/current/ACS/lib/dictionaries/cif_core.dic
dictionary named 'cif_core.dic' version 2.4.2 last updated on
2011-04-26.

Automatic conversion script
Id: cif_fix_values 6909 2019-04-08 15:41:33Z antanas 
;
_cod_original_cell_volume 1079.29(11)
_cod_original_sg_symbol_H-M 'P 21/c'
_cod_database_code 4033736
_shelx_shelxl_version_number 2014/7
_shelx_space_group_comment
;
The symmetry employed for this shelxl refinement is uniquely defined
by the following loop, which should always be used as a source of
symmetry information in preference to the above space-group names.
They are only intended as comments.
;
_shelx_estimated_absorpt_t_min 0.977
_shelx_estimated_absorpt_t_max 0.988

loop_
_space_group_symop_operation_xyz
'x, y, z'
'-x, y+1/2, -z+1/2'
'-x, -y, -z'
'x, -y-1/2, z-1/2'

loop_
_atom_site_label
_atom_site_type_symbol
_atom_site_fract_x
_atom_site_fract_y
_atom_site_fract_z
_atom_site_U_iso_or_equiv
_atom_site_adp_type
_atom_site_occupancy
_atom_site_site_symmetry_order
_atom_site_calc_flag
_atom_site_refinement_flags_posn
_atom_site_refinement_flags_adp
O6 O 0.7277(2) 0.26611(11) 0.47787(13) 0.0172(4) Uani 1 1 d . .
O4 O 0.6297(3) 0.52588(12) 0.29112(14) 0.0222(4) Uani 1 1 d . .
H4A H 0.6127 0.4679 0.2667 0.033 Uiso 1 1 calc R U
O2 O 0.8400(3) 0.36612(13) 0.66957(13) 0.0243(4) Uani 1 1 d . .
H2A H 0.8168 0.3153 0.6281 0.037 Uiso 1 1 calc R U
O5 O 0.6304(3) 0.33944(12) 0.30327(14) 0.0228(4) Uani 1 1 d . .
C13 C 0.7510(4) 0.09431(18) 0.5131(2) 0.0289(6) Uani 1 1 d . .
H13A H 0.8955 0.0998 0.5489 0.043 Uiso 1 1 calc R U
H13B H 0.7202 0.0289 0.4789 0.043 Uiso 1 1 calc R U
H13C H 0.6787 0.1046 0.5729 0.043 Uiso 1 1 calc R U
C12 C 0.6875(4) 0.17039(16) 0.4189(2) 0.0198(5) Uani 1 1 d . .
H12A H 0.7650 0.1634 0.3600 0.024 Uiso 1 1 calc R U
H12B H 0.5432 0.1636 0.3789 0.024 Uiso 1 1 calc R U
C11 C 0.6914(3) 0.34584(16) 0.40974(19) 0.0177(5) Uani 1 1 d . .
C3 C 0.7314(3) 0.43882(16) 0.4745(2) 0.0186(5) Uani 1 1 d . .
C4 C 0.6968(3) 0.52575(17) 0.40837(19) 0.0173(5) Uani 1 1 d . .
C10 C 0.7308(3) 0.61989(17) 0.46259(19) 0.0179(5) Uani 1 1 d . .
C5 C 0.6920(3) 0.70777(17) 0.3974(2) 0.0203(5) Uani 1 1 d . .
H5 H 0.6382 0.7053 0.3150 0.024 Uiso 1 1 calc R U
C6 C 0.7317(3) 0.79653(17) 0.4527(2) 0.0217(5) Uani 1 1 d . .
H6 H 0.7048 0.8554 0.4087 0.026 Uiso 1 1 calc R U
C7 C 0.8128(3) 0.80041(17) 0.5753(2) 0.0214(5) Uani 1 1 d . .
H7 H 0.8418 0.8621 0.6132 0.026 Uiso 1 1 calc R U
C2 C 0.8044(3) 0.44648(16) 0.59947(19) 0.0182(5) Uani 1 1 d . .
C1 C 0.8435(4) 0.53527(18) 0.6529(2) 0.0212(5) Uani 1 1 d . .
H1 H 0.8942 0.5386 0.7355 0.025 Uiso 1 1 calc R U
C9 C 0.8089(3) 0.62302(17) 0.5861(2) 0.0176(5) Uani 1 1 d . .
C8 C 0.8496(3) 0.71652(17) 0.6395(2) 0.0199(5) Uani 1 1 d . .
H8 H 0.9036 0.7206 0.7218 0.024 Uiso 1 1 calc R U

loop_
_atom_site_aniso_label
_atom_site_aniso_U_11
_atom_site_aniso_U_22
_atom_site_aniso_U_33
_atom_site_aniso_U_23
_atom_site_aniso_U_13
_atom_site_aniso_U_12
O6 0.0231(8) 0.0123(7) 0.0164(7) -0.0005(6) 0.0057(6) 0.0018(6)
O4 0.0277(9) 0.0199(8) 0.0171(8) 0.0020(6) 0.0024(6) 0.0004(7)
O2 0.0355(10) 0.0236(9) 0.0124(7) 0.0001(6) 0.0037(7) -0.0009(7)
O5 0.0267(9) 0.0252(9) 0.0146(8) 0.0023(6) 0.0020(6) -0.0009(7)
C13 0.0319(14) 0.0188(12) 0.0371(14) 0.0013(10) 0.0112(11) 0.0007(10)
C12 0.0218(11) 0.0163(10) 0.0222(11) -0.0038(8) 0.0075(9) -0.0015(9)
C11 0.0159(10) 0.0192(11) 0.0191(10) 0.0017(8) 0.0065(8) 0.0016(8)
C3 0.0166(11) 0.0169(11) 0.0241(11) 0.0009(8) 0.0089(9) 0.0008(8)
C4 0.0129(10) 0.0239(11) 0.0153(10) 0.0002(8) 0.0042(8) -0.0002(8)
C10 0.0137(10) 0.0217(11) 0.0201(10) -0.0009(9) 0.0079(8) -0.0006(8)
C5 0.0184(11) 0.0218(11) 0.0208(11) -0.0007(9) 0.0053(8) -0.0017(9)
C6 0.0209(12) 0.0185(11) 0.0258(12) 0.0033(9) 0.0061(9) 0.0011(9)
C7 0.0180(11) 0.0179(10) 0.0300(12) -0.0064(9) 0.0091(9) -0.0024(9)
C2 0.0181(11) 0.0219(11) 0.0156(10) 0.0002(8) 0.0062(8) 0.0026(8)
C1 0.0214(12) 0.0255(12) 0.0179(10) -0.0027(9) 0.0070(9) -0.0005(9)
C9 0.0113(10) 0.0220(11) 0.0210(11) -0.0013(8) 0.0068(8) 0.0007(8)
C8 0.0139(10) 0.0259(12) 0.0202(11) -0.0030(9) 0.0052(8) -0.0004(9)

loop_
_atom_type_symbol
_atom_type_description
_atom_type_scat_dispersion_real
_atom_type_scat_dispersion_imag
_atom_type_scat_source
C C 0.0033 0.0016 'International Tables Vol C Tables 4.2.6.8 and 6.1.1.4'
H H 0.0000 0.0000 'International Tables Vol C Tables 4.2.6.8 and 6.1.1.4'
O O 0.0106 0.0060 'International Tables Vol C Tables 4.2.6.8 and 6.1.1.4'

loop_
_geom_angle_atom_site_label_1
_geom_angle_atom_site_label_2
_geom_angle_atom_site_label_3
_geom_angle
C11 O6 C12 116.94(17)
C4 O4 H4A 109.5
C2 O2 H2A 109.5
C12 C13 H13A 109.5
C12 C13 H13B 109.5
H13A C13 H13B 109.5
C12 C13 H13C 109.5
H13A C13 H13C 109.5
H13B C13 H13C 109.5
O6 C12 C13 106.19(18)
O6 C12 H12A 110.5
C13 C12 H12A 110.5
O6 C12 H12B 110.5
C13 C12 H12B 110.5
H12A C12 H12B 108.7
O5 C11 O6 121.5(2)
O5 C11 C3 124.4(2)
O6 C11 C3 114.06(19)
C4 C3 C2 118.3(2)
C4 C3 C11 117.2(2)
C2 C3 C11 124.5(2)
O4 C4 C3 122.6(2)
O4 C4 C10 115.78(19)
C3 C4 C10 121.7(2)
C5 C10 C9 120.2(2)
C5 C10 C4 122.2(2)
C9 C10 C4 117.6(2)
C6 C5 C10 120.3(2)
C6 C5 H5 119.9
C10 C5 H5 119.9
C5 C6 C7 120.0(2)
C5 C6 H6 120.0
C7 C6 H6 120.0
C8 C7 C6 120.5(2)
C8 C7 H7 119.7
C6 C7 H7 119.7
O2 C2 C1 116.9(2)
O2 C2 C3 121.93(19)
C1 C2 C3 121.1(2)
C2 C1 C9 120.5(2)
C2 C1 H1 119.7
C9 C1 H1 119.7
C8 C9 C10 117.6(2)
C8 C9 C1 121.7(2)
C10 C9 C1 120.7(2)
C7 C8 C9 121.4(2)
C7 C8 H8 119.3
C9 C8 H8 119.3

loop_
_geom_bond_atom_site_label_1
_geom_bond_atom_site_label_2
_geom_bond_distance
O6 C11 1.339(3)
O6 C12 1.473(3)
O4 C4 1.343(3)
O4 H4A 0.8400
O2 C2 1.359(3)
O2 H2A 0.8400
O5 C11 1.223(3)
C13 C12 1.503(3)
C13 H13A 0.9800
C13 H13B 0.9800
C13 H13C 0.9800
C12 H12A 0.9900
C12 H12B 0.9900
C11 C3 1.471(3)
C3 C4 1.407(3)
C3 C2 1.437(3)
C4 C10 1.428(3)
C10 C5 1.413(3)
C10 C9 1.420(3)
C5 C6 1.370(3)
C5 H5 0.9500
C6 C7 1.413(3)
C6 H6 0.9500
C7 C8 1.361(3)
C7 H7 0.9500
C2 C1 1.361(3)
C1 C9 1.421(3)
C1 H1 0.9500
C9 C8 1.419(3)
C8 H8 0.9500

loop_
_geom_hbond_atom_site_label_D
_geom_hbond_atom_site_label_H
_geom_hbond_atom_site_label_A
_geom_hbond_distance_DH
_geom_hbond_distance_HA
_geom_hbond_distance_DA
_geom_hbond_angle_DHA
_geom_hbond_site_symmetry_A
C12 H12A O2 0.99 2.48 3.426(3) 159.9 4_565
O2 H2A O6 0.84 1.85 2.587(2) 145.7 .
O4 H4A O5 0.84 1.80 2.549(2) 147.1 .

loop_
_geom_torsion_atom_site_label_1
_geom_torsion_atom_site_label_2
_geom_torsion_atom_site_label_3
_geom_torsion_atom_site_label_4
_geom_torsion
C11 O6 C12 C13 176.84(19)
C12 O6 C11 O5 -1.0(3)
C12 O6 C11 C3 179.00(18)
O5 C11 C3 C4 -0.1(3)
O6 C11 C3 C4 179.92(19)
O5 C11 C3 C2 -179.6(2)
O6 C11 C3 C2 0.5(3)
C2 C3 C4 O4 179.6(2)
C11 C3 C4 O4 0.2(3)
C2 C3 C4 C10 -0.5(3)
C11 C3 C4 C10 180.0(2)
O4 C4 C10 C5 1.4(3)
C3 C4 C10 C5 -178.4(2)
O4 C4 C10 C9 -177.70(18)
C3 C4 C10 C9 2.5(3)
C9 C10 C5 C6 0.8(3)
C4 C10 C5 C6 -178.3(2)
C10 C5 C6 C7 0.3(4)
C5 C6 C7 C8 -0.9(4)
C4 C3 C2 O2 179.4(2)
C11 C3 C2 O2 -1.1(4)
C4 C3 C2 C1 -1.4(3)
C11 C3 C2 C1 178.1(2)
O2 C2 C1 C9 -179.5(2)
C3 C2 C1 C9 1.3(3)
C5 C10 C9 C8 -1.3(3)
C4 C10 C9 C8 177.77(19)
C5 C10 C9 C1 178.3(2)
C4 C10 C9 C1 -2.6(3)
C2 C1 C9 C8 -179.6(2)
C2 C1 C9 C10 0.8(3)
C6 C7 C8 C9 0.2(3)
C10 C9 C8 C7 0.8(3)
C1 C9 C8 C7 -178.8(2)
